data_4075681
loop_
_publ_author_name
'Wagler, J\"org'
'B\"ohme, Uwe'
'Brendler, Erica'
'Roewer, Gerhard'

_publ_contact_author
;Wagler, J\"org 
 Institut f\"ur Anorganische Chemie  
 Technische Universit\"at Bergakademie Freiberg
 Leipziger Str. 29 
 09596 Freiberg 
 Bundesrepublik Deutschland
;
_publ_section_title
;
 Equilibrium between Tetra-, Penta-, and Hexacoordinate Imine and Enamine
 Chelates of Silicon:&#x00A0; Crystal Structure and Variable-Temperature
 NMR
;
_journal_issue 6
_journal_name_full Organometallics
_journal_page_first 1348
_journal_paper_doi 10.1021/om049115s
_journal_volume 24
_journal_year 2005
_chemical_formula_moiety 'C24 H24 N2 O2 Si'
_chemical_formula_sum 'C24 H24 N2 O2 Si'
_chemical_formula_weight 400.54
_chemical_melting_point 374
_chemical_name_common (Salme*)(Salme*-H)SiPh
_chemical_name_systematic
; 
 (N,O)-N-Methyl-o-oxyacetophenoneiminato-(N',O')-N'-methyl-N'-1-(2-oxyphenyl)-
 vinylaminatophenylsilicon
;
_space_group_IT_number 14
_symmetry_cell_setting monoclinic
_symmetry_space_group_name_Hall '-P 2yn'
_symmetry_space_group_name_H-M 'P 1 21/n 1'
_atom_sites_solution_hydrogens geom
_atom_sites_solution_primary direct
_atom_sites_solution_secondary difmap
_audit_creation_method SHELXL-97
_cell_angle_alpha 90.00
_cell_angle_beta 100.385(10)
_cell_angle_gamma 90.00
_cell_formula_units_Z 4
_cell_length_a 8.8530(10)
_cell_length_b 17.0160(10)
_cell_length_c 14.010(2)
_cell_measurement_reflns_used 218
_cell_measurement_temperature 198(2)
_cell_measurement_theta_max 20.889
_cell_measurement_theta_min 3.604
_cell_volume 2075.9(4)
_computing_cell_refinement 'Dirax/lsq (Duisenb. & Schr., 1989-2000)'
_computing_data_collection 'Collect (Nonius BV, 1997-2000)'
_computing_data_reduction 'EvalCCD (Duisenb. & Schr., 1990-2000)'
_computing_molecular_graphics 'Ortep32 (Farugia)'
_computing_publication_material 'Ciftab (Sheldrick)'
_computing_structure_refinement 'SHELXL-97 (Sheldrick, 1997)'
_computing_structure_solution 'SHELXS-97 (Sheldrick, 1990)'
_diffrn_ambient_temperature 198(2)
_diffrn_detector_area_resol_mean 9
_diffrn_measured_fraction_theta_full 0.995
_diffrn_measured_fraction_theta_max 0.995
_diffrn_measurement_device_type KappaCCD
_diffrn_measurement_method CCD
_diffrn_radiation_monochromator graphite
_diffrn_radiation_source 'fine-focus sealed tube'
_diffrn_radiation_type MoK\a
_diffrn_radiation_wavelength 0.71073
_diffrn_reflns_av_R_equivalents 0.0749
_diffrn_reflns_av_sigmaI/netI 0.0355
_diffrn_reflns_limit_h_max 9
_diffrn_reflns_limit_h_min -9
_diffrn_reflns_limit_k_max 18
_diffrn_reflns_limit_k_min -18
_diffrn_reflns_limit_l_max 15
_diffrn_reflns_limit_l_min -15
_diffrn_reflns_number 23039
_diffrn_reflns_theta_full 22.99
_diffrn_reflns_theta_max 22.99
_diffrn_reflns_theta_min 3.63
_exptl_absorpt_coefficient_mu 0.136
_exptl_absorpt_correction_T_max 0.9655
_exptl_absorpt_correction_T_min 0.9439
_exptl_absorpt_correction_type multi-scan
_exptl_absorpt_process_details SADABS
_exptl_crystal_colour yellow
_exptl_crystal_density_diffrn 1.282
_exptl_crystal_density_method 'not measured'
_exptl_crystal_description block
_exptl_crystal_F_000 848
_exptl_crystal_size_max 0.43
_exptl_crystal_size_mid 0.39
_exptl_crystal_size_min 0.26
_refine_diff_density_max 0.235
_refine_diff_density_min -0.231
_refine_diff_density_rms 0.037
_refine_ls_extinction_method none
_refine_ls_goodness_of_fit_ref 1.016
_refine_ls_hydrogen_treatment mixed
_refine_ls_matrix_type full
_refine_ls_number_parameters 262
_refine_ls_number_reflns 2877
_refine_ls_number_restraints 0
_refine_ls_restrained_S_all 1.016
_refine_ls_R_factor_all 0.0663
_refine_ls_R_factor_gt 0.0400
_refine_ls_shift/su_max 0.000
_refine_ls_shift/su_mean 0.000
_refine_ls_structure_factor_coef Fsqd
_refine_ls_weighting_details 'calc w=1/[\s^2^(Fo^2^)+(0.0531P)^2^+0.6427P] where P=(Fo^2^+2Fc^2^)/3'
_refine_ls_weighting_scheme calc
_refine_ls_wR_factor_gt 0.0942
_refine_ls_wR_factor_ref 0.1033
_reflns_number_gt 2107
_reflns_number_total 2877
_reflns_threshold_expression >2sigma(I)
_cod_data_source_file om049115ssi20041116_105720.cif
_cod_data_source_block compound_2
_cod_depositor_comments
;
The following automatic conversions were performed:

'_chemical_melting_point' value '374 K' was changed to '374' - the
value should be numeric and without a unit
designator.

'_symmetry_cell_setting' value 'Monoclinic' changed to
'monoclinic' according to
/home/saulius/struct/CIF-dictionaries/cif_core.dic dictionary named
'cif_core.dic' version 2.4.1 from 2010-06-29.

Automatic conversion script
Id: cif_fix_values 1715 2011-07-08 13:25:40Z adriana 
;
_cod_original_sg_symbol_Hall -P2yn
_cod_original_sg_symbol_H-M P2(1)/n
_cod_database_code 4075681

loop_
_symmetry_equiv_pos_as_xyz
'x, y, z'
'-x+1/2, y+1/2, -z+1/2'
'-x, -y, -z'
'x-1/2, -y-1/2, z-1/2'

loop_
_atom_site_label
_atom_site_type_symbol
_atom_site_fract_x
_atom_site_fract_y
_atom_site_fract_z
_atom_site_U_iso_or_equiv
_atom_site_adp_type
_atom_site_occupancy
_atom_site_symmetry_multiplicity
_atom_site_calc_flag
_atom_site_refinement_flags
Si1 Si 0.16615(8) 0.65250(4) 0.14276(5) 0.0327(2) Uani 1 1 d .
N1 N 0.2153(2) 0.63188(12) 0.27089(14) 0.0377(5) Uani 1 1 d .
N2 N 0.1262(2) 0.67083(11) -0.00655(13) 0.0309(5) Uani 1 1 d .
O1 O 0.2512(2) 0.57394(9) 0.10704(12) 0.0369(4) Uani 1 1 d .
O2 O 0.2563(2) 0.73867(10) 0.15523(12) 0.0391(5) Uani 1 1 d .
C1 C 0.3384(3) 0.51673(13) 0.15936(18) 0.0325(6) Uani 1 1 d .
C2 C 0.3842(3) 0.45558(14) 0.10508(19) 0.0394(6) Uani 1 1 d .
H2A H 0.3505 0.4542 0.0368 0.047 Uiso 1 1 d R
C3 C 0.4777(3) 0.39728(16) 0.1502(2) 0.0488(7) Uani 1 1 d .
H3A H 0.5094 0.3556 0.1132 0.059 Uiso 1 1 d R
C4 C 0.5259(4) 0.39930(16) 0.2497(2) 0.0523(8) Uani 1 1 d .
H4A H 0.5913 0.3592 0.2812 0.063 Uiso 1 1 d R
C5 C 0.4786(3) 0.45969(15) 0.3030(2) 0.0434(7) Uani 1 1 d .
H5A H 0.5113 0.4599 0.3715 0.052 Uiso 1 1 d R
C6 C 0.3842(3) 0.52072(13) 0.25969(17) 0.0330(6) Uani 1 1 d .
C7 C 0.3336(3) 0.58564(14) 0.31760(18) 0.0357(6) Uani 1 1 d .
C8 C 0.4003(4) 0.59625(19) 0.4111(2) 0.0702(11) Uani 1 1 d .
H8A H 0.4822 0.5613 0.4406 0.084 Uiso 1 1 d R
H8B H 0.3551 0.6428 0.4455 0.084 Uiso 1 1 d R
C9 C 0.1611(4) 0.69031(17) 0.3334(2) 0.0534(8) Uani 1 1 d .
H9A H 0.1314 0.6643 0.3879 0.080 Uiso 1 1 d R
H9B H 0.0743 0.7178 0.2975 0.080 Uiso 1 1 d R
H9C H 0.2419 0.7271 0.3559 0.080 Uiso 1 1 d R
C11 C 0.2821(3) 0.79922(14) 0.09798(18) 0.0325(6) Uani 1 1 d .
C12 C 0.3429(3) 0.86699(15) 0.1451(2) 0.0436(7) Uani 1 1 d .
H12A H 0.3633 0.8686 0.2140 0.052 Uiso 1 1 calc R
C13 C 0.3739(4) 0.93153(19) 0.0936(2) 0.0642(9) Uani 1 1 d .
H13A H 0.4147 0.9777 0.1267 0.077 Uiso 1 1 calc R
C14 C 0.3456(4) 0.9292(2) -0.0069(3) 0.0755(11) Uani 1 1 d .
H14A H 0.3669 0.9738 -0.0430 0.091 Uiso 1 1 calc R
C15 C 0.2865(4) 0.86217(18) -0.0541(2) 0.0617(9) Uani 1 1 d .
H15A H 0.2689 0.8610 -0.1230 0.074 Uiso 1 1 calc R
C16 C 0.2514(3) 0.79539(15) -0.00334(18) 0.0369(6) Uani 1 1 d .
C17 C 0.1751(3) 0.72683(14) -0.05542(17) 0.0337(6) Uani 1 1 d .
C18 C 0.1518(4) 0.72676(17) -0.16391(19) 0.0524(8) Uani 1 1 d .
H18A H 0.1442 0.6735 -0.1869 0.079 Uiso 1 1 d R
H18B H 0.2373 0.7521 -0.1846 0.079 Uiso 1 1 d R
H18C H 0.0589 0.7544 -0.1899 0.079 Uiso 1 1 d R
C19 C 0.0396(3) 0.60596(15) -0.06113(18) 0.0434(7) Uani 1 1 d .
H19A H -0.0455 0.6270 -0.1061 0.065 Uiso 1 1 d R
H19B H 0.0021 0.5710 -0.0169 0.065 Uiso 1 1 d R
H19C H 0.1062 0.5777 -0.0960 0.065 Uiso 1 1 d R
C31 C -0.0478(3) 0.65379(14) 0.13524(16) 0.0314(6) Uani 1 1 d .
C32 C -0.1403(3) 0.71501(14) 0.09016(18) 0.0370(6) Uani 1 1 d .
H32A H -0.0940 0.7570 0.0613 0.044 Uiso 1 1 calc R
C33 C -0.2971(3) 0.71558(16) 0.08672(19) 0.0428(7) Uani 1 1 d .
H33A H -0.3568 0.7584 0.0573 0.051 Uiso 1 1 calc R
C34 C -0.3671(3) 0.65450(17) 0.1257(2) 0.0471(7) Uani 1 1 d .
H34A H -0.4752 0.6547 0.1223 0.056 Uiso 1 1 calc R
C35 C -0.2803(3) 0.59290(16) 0.16960(19) 0.0444(7) Uani 1 1 d .
H35A H -0.3286 0.5501 0.1957 0.053 Uiso 1 1 calc R
C36 C -0.1220(3) 0.59347(14) 0.17568(17) 0.0368(6) Uani 1 1 d .
H36A H -0.0629 0.5517 0.2083 0.044 Uiso 1 1 calc R

loop_
_atom_site_aniso_label
_atom_site_aniso_U_11
_atom_site_aniso_U_22
_atom_site_aniso_U_33
_atom_site_aniso_U_23
_atom_site_aniso_U_13
_atom_site_aniso_U_12
Si1 0.0340(4) 0.0322(4) 0.0311(4) -0.0008(3) 0.0033(3) 0.0024(3)
N1 0.0449(13) 0.0419(12) 0.0252(12) -0.0041(9) 0.0033(10) 0.0086(11)
N2 0.0341(12) 0.0342(11) 0.0234(11) -0.0007(9) 0.0025(9) -0.0006(9)
O1 0.0438(11) 0.0382(9) 0.0268(9) -0.0007(8) 0.0015(8) 0.0102(8)
O2 0.0470(11) 0.0378(10) 0.0294(10) 0.0003(8) -0.0015(8) -0.0043(8)
C1 0.0314(14) 0.0279(13) 0.0367(15) 0.0038(11) 0.0022(11) -0.0015(11)
C2 0.0419(16) 0.0362(14) 0.0387(15) -0.0046(12) 0.0037(12) 0.0021(13)
C3 0.0532(18) 0.0373(15) 0.056(2) -0.0017(14) 0.0108(15) 0.0067(14)
C4 0.0571(19) 0.0386(16) 0.061(2) 0.0134(15) 0.0112(15) 0.0128(14)
C5 0.0446(16) 0.0441(15) 0.0407(16) 0.0126(13) 0.0052(13) 0.0018(14)
C6 0.0324(14) 0.0318(13) 0.0345(15) 0.0053(11) 0.0055(11) -0.0045(12)
C7 0.0418(15) 0.0339(14) 0.0301(14) 0.0061(11) 0.0028(12) -0.0038(12)
C8 0.100(3) 0.0602(19) 0.0387(19) -0.0053(15) -0.0192(18) 0.0275(19)
C9 0.064(2) 0.0625(18) 0.0315(16) -0.0065(13) 0.0019(14) 0.0186(16)
C11 0.0227(13) 0.0384(14) 0.0367(15) 0.0012(12) 0.0060(11) -0.0006(11)
C12 0.0391(15) 0.0470(16) 0.0427(16) -0.0052(13) 0.0020(13) -0.0084(13)
C13 0.070(2) 0.0582(19) 0.065(2) -0.0081(17) 0.0124(18) -0.0309(18)
C14 0.093(3) 0.067(2) 0.068(2) 0.0076(18) 0.020(2) -0.046(2)
C15 0.074(2) 0.069(2) 0.0434(18) 0.0054(16) 0.0154(16) -0.0293(18)
C16 0.0298(14) 0.0451(15) 0.0368(15) 0.0016(12) 0.0087(11) -0.0057(12)
C17 0.0322(14) 0.0415(15) 0.0276(14) 0.0010(11) 0.0057(11) 0.0019(12)
C18 0.064(2) 0.0636(19) 0.0307(16) 0.0029(13) 0.0120(14) -0.0133(16)
C19 0.0566(18) 0.0412(15) 0.0299(15) -0.0041(12) 0.0008(13) -0.0117(14)
C31 0.0368(14) 0.0354(13) 0.0215(12) -0.0017(11) 0.0038(10) 0.0031(12)
C32 0.0433(16) 0.0374(14) 0.0311(14) 0.0043(11) 0.0089(12) 0.0021(13)
C33 0.0405(16) 0.0490(16) 0.0384(16) -0.0001(13) 0.0060(12) 0.0104(14)
C34 0.0357(15) 0.0600(18) 0.0484(17) -0.0132(15) 0.0152(13) -0.0032(15)
C35 0.0454(18) 0.0472(16) 0.0446(17) -0.0039(13) 0.0189(13) -0.0096(14)
C36 0.0487(17) 0.0332(13) 0.0293(14) 0.0017(11) 0.0095(12) 0.0015(13)

loop_
_atom_type_symbol
_atom_type_description
_atom_type_scat_dispersion_real
_atom_type_scat_dispersion_imag
_atom_type_scat_source
C C 0.0033 0.0016 'International Tables Vol C Tables 4.2.6.8 and 6.1.1.4'
H H 0.0000 0.0000 'International Tables Vol C Tables 4.2.6.8 and 6.1.1.4'
N N 0.0061 0.0033 'International Tables Vol C Tables 4.2.6.8 and 6.1.1.4'
O O 0.0106 0.0060 'International Tables Vol C Tables 4.2.6.8 and 6.1.1.4'
Si Si 0.0817 0.0704 'International Tables Vol C Tables 4.2.6.8 and 6.1.1.4'

loop_
_geom_angle_atom_site_label_1
_geom_angle_atom_site_label_2
_geom_angle_atom_site_label_3
_geom_angle
O1 Si1 O2 120.51(10)
O1 Si1 N1 95.88(9)
O2 Si1 N1 92.40(9)
O1 Si1 C31 120.10(10)
O2 Si1 C31 117.11(10)
N1 Si1 C31 96.78(10)
O1 Si1 N2 79.71(8)
O2 Si1 N2 87.99(8)
N1 Si1 N2 175.07(10)
C31 Si1 N2 87.40(9)
C7 N1 C9 114.1(2)
C7 N1 Si1 127.61(17)
C9 N1 Si1 114.66(16)
C17 N2 C19 118.0(2)
C17 N2 Si1 129.06(16)
C19 N2 Si1 112.77(15)
C1 O1 Si1 130.94(16)
C11 O2 Si1 137.69(16)
O1 C1 C2 115.5(2)
O1 C1 C6 122.6(2)
C2 C1 C6 121.9(2)
C3 C2 C1 120.0(3)
C3 C2 H2A 120.0
C1 C2 H2A 120.0
C2 C3 C4 119.9(3)
C2 C3 H3A 120.1
C4 C3 H3A 120.0
C5 C4 C3 119.7(3)
C5 C4 H4A 120.1
C3 C4 H4A 120.1
C4 C5 C6 122.2(3)
C4 C5 H5A 118.9
C6 C5 H5A 118.9
C1 C6 C5 116.3(2)
C1 C6 C7 121.7(2)
C5 C6 C7 121.9(2)
C8 C7 N1 123.2(2)
C8 C7 C6 120.5(2)
N1 C7 C6 116.3(2)
C7 C8 H8A 119.6
C7 C8 H8B 114.4
H8A C8 H8B 126.0
N1 C9 H9A 109.2
N1 C9 H9B 109.6
H9A C9 H9B 109.5
N1 C9 H9C 109.6
H9A C9 H9C 109.5
H9B C9 H9C 109.5
O2 C11 C12 116.4(2)
O2 C11 C16 123.0(2)
C12 C11 C16 120.6(2)
C13 C12 C11 120.9(3)
C13 C12 H12A 119.6
C11 C12 H12A 119.6
C12 C13 C14 119.7(3)
C12 C13 H13A 120.1
C14 C13 H13A 120.1
C15 C14 C13 119.8(3)
C15 C14 H14A 120.1
C13 C14 H14A 120.1
C14 C15 C16 121.8(3)
C14 C15 H15A 119.1
C16 C15 H15A 119.1
C11 C16 C15 117.1(2)
C11 C16 C17 121.8(2)
C15 C16 C17 120.9(2)
N2 C17 C16 119.3(2)
N2 C17 C18 122.6(2)
C16 C17 C18 118.1(2)
C17 C18 H18A 109.2
C17 C18 H18B 109.5
H18A C18 H18B 109.5
C17 C18 H18C 109.7
H18A C18 H18C 109.5
H18B C18 H18C 109.5
N2 C19 H19A 109.5
N2 C19 H19B 109.7
H19A C19 H19B 109.5
N2 C19 H19C 109.2
H19A C19 H19C 109.5
H19B C19 H19C 109.5
C36 C31 C32 116.7(2)
C36 C31 Si1 120.91(18)
C32 C31 Si1 122.35(19)
C33 C32 C31 121.5(2)
C33 C32 H32A 119.2
C31 C32 H32A 119.2
C34 C33 C32 120.3(3)
C34 C33 H33A 119.9
C32 C33 H33A 119.9
C33 C34 C35 119.9(3)
C33 C34 H34A 120.0
C35 C34 H34A 120.0
C34 C35 C36 119.8(3)
C34 C35 H35A 120.1
C36 C35 H35A 120.1
C35 C36 C31 121.7(2)
C35 C36 H36A 119.2
C31 C36 H36A 119.2

loop_
_geom_bond_atom_site_label_1
_geom_bond_atom_site_label_2
_geom_bond_distance
Si1 O1 1.6555(17)
Si1 O2 1.6636(18)
Si1 N1 1.804(2)
Si1 C31 1.878(3)
Si1 N2 2.081(2)
N1 C7 1.378(3)
N1 C9 1.462(3)
N2 C17 1.293(3)
N2 C19 1.476(3)
O1 C1 1.370(3)
O2 C11 1.350(3)
C1 C2 1.391(3)
C1 C6 1.393(3)
C2 C3 1.371(4)
C2 H2A 0.9500
C3 C4 1.383(4)
C3 H3A 0.9500
C4 C5 1.379(4)
C4 H4A 0.9500
C5 C6 1.401(3)
C5 H5A 0.9500
C6 C7 1.486(3)
C7 C8 1.348(4)
C8 H8A 0.9713
C8 H8B 1.0430
C9 H9A 0.9600
C9 H9B 0.9600
C9 H9C 0.9600
C11 C12 1.388(3)
C11 C16 1.398(3)
C12 C13 1.369(4)
C12 H12A 0.9500
C13 C14 1.385(5)
C13 H13A 0.9500
C14 C15 1.374(4)
C14 H14A 0.9500
C15 C16 1.404(4)
C15 H15A 0.9500
C16 C17 1.474(3)
C17 C18 1.496(3)
C18 H18A 0.9599
C18 H18B 0.9599
C18 H18C 0.9600
C19 H19A 0.9600
C19 H19B 0.9599
C19 H19C 0.9600
C31 C36 1.393(3)
C31 C32 1.403(3)
C32 C33 1.380(4)
C32 H32A 0.9500
C33 C34 1.372(4)
C33 H33A 0.9500
C34 C35 1.377(4)
C34 H34A 0.9500
C35 C36 1.388(4)
C35 H35A 0.9500
C36 H36A 0.9500

loop_
_geom_torsion_atom_site_label_1
_geom_torsion_atom_site_label_2
_geom_torsion_atom_site_label_3
_geom_torsion_atom_site_label_4
_geom_torsion
O1 Si1 N1 C7 22.4(2)
O2 Si1 N1 C7 -98.6(2)
C31 Si1 N1 C7 143.7(2)
O1 Si1 N1 C9 179.3(2)
O2 Si1 N1 C9 58.3(2)
C31 Si1 N1 C9 -59.3(2)
O1 Si1 N2 C17 -115.9(2)
O2 Si1 N2 C17 5.6(2)
C31 Si1 N2 C17 122.9(2)
O1 Si1 N2 C19 58.85(17)
O2 Si1 N2 C19 -179.64(18)
C31 Si1 N2 C19 -62.38(18)
O2 Si1 O1 C1 92.1(2)
N1 Si1 O1 C1 -4.2(2)
C31 Si1 O1 C1 -105.5(2)
N2 Si1 O1 C1 173.6(2)
O1 Si1 O2 C11 82.7(3)
N1 Si1 O2 C11 -179.0(2)
C31 Si1 O2 C11 -80.1(3)
N2 Si1 O2 C11 5.9(2)
Si1 O1 C1 C2 175.95(18)
Si1 O1 C1 C6 -6.7(3)
O1 C1 C2 C3 177.0(2)
C6 C1 C2 C3 -0.4(4)
C1 C2 C3 C4 0.2(4)
C2 C3 C4 C5 0.5(4)
C3 C4 C5 C6 -1.1(4)
O1 C1 C6 C5 -177.3(2)
C2 C1 C6 C5 -0.1(4)
O1 C1 C6 C7 3.5(4)
C2 C1 C6 C7 -179.3(2)
C4 C5 C6 C1 0.8(4)
C4 C5 C6 C7 -180.0(3)
C9 N1 C7 C8 -3.9(4)
Si1 N1 C7 C8 153.2(3)
C9 N1 C7 C6 174.9(2)
Si1 N1 C7 C6 -28.1(3)
C1 C6 C7 C8 -168.0(3)
C5 C6 C7 C8 12.8(4)
C1 C6 C7 N1 13.2(3)
C5 C6 C7 N1 -166.0(2)
Si1 O2 C11 C12 168.6(2)
Si1 O2 C11 C16 -11.8(4)
O2 C11 C12 C13 179.7(3)
C16 C11 C12 C13 0.1(4)
C11 C12 C13 C14 -0.5(5)
C12 C13 C14 C15 0.0(6)
C13 C14 C15 C16 0.9(6)
O2 C11 C16 C15 -178.8(3)
C12 C11 C16 C15 0.7(4)
O2 C11 C16 C17 5.7(4)
C12 C11 C16 C17 -174.8(2)
C14 C15 C16 C11 -1.3(5)
C14 C15 C16 C17 174.4(3)
C19 N2 C17 C16 175.3(2)
Si1 N2 C17 C16 -10.2(3)
C19 N2 C17 C18 -2.0(4)
Si1 N2 C17 C18 172.46(19)
C11 C16 C17 N2 4.5(4)
C15 C16 C17 N2 -170.9(3)
C11 C16 C17 C18 -178.0(2)
C15 C16 C17 C18 6.6(4)
O1 Si1 C31 C36 52.1(2)
O2 Si1 C31 C36 -144.95(18)
N1 Si1 C31 C36 -48.7(2)
N2 Si1 C31 C36 128.64(19)
O1 Si1 C31 C32 -128.57(19)
O2 Si1 C31 C32 34.4(2)
N1 Si1 C31 C32 130.58(19)
N2 Si1 C31 C32 -52.0(2)
C36 C31 C32 C33 0.4(3)
Si1 C31 C32 C33 -178.93(19)
C31 C32 C33 C34 -1.7(4)
C32 C33 C34 C35 0.9(4)
C33 C34 C35 C36 1.0(4)
C34 C35 C36 C31 -2.3(4)
C32 C31 C36 C35 1.6(3)
Si1 C31 C36 C35 -179.07(19)
